data_2201190
loop_
_publ_author_name
'Chen, Xuanhua'
'Guo, Rongwei'
'Zhou, Zhongyuan'

_publ_section_title
;
 <i>N</i>-[3-Acetamido-1,3-bis(4-ethylphenyl)butenyl]acetamide
;
_journal_issue 6
_journal_name_full 'Acta Crystallographica Section E'
_journal_page_first o671
_journal_page_last o672
_journal_paper_doi 10.1107/S1600536802008607
_journal_volume 58
_journal_year 2002
_chemical_formula_iupac 'C24 H30 N2 O2'
_chemical_formula_moiety 'C24 H30 N2 O2'
_chemical_formula_sum 'C24 H30 N2 O2'
_chemical_formula_weight 378.50
_chemical_name_systematic
;
N-{[3-acetamido-1,3-bis(4-ethylphenyl)butenyl]}acetamide
;
_space_group_IT_number 14
_symmetry_cell_setting monoclinic
_symmetry_space_group_name_Hall '-P 2ybc'
_symmetry_space_group_name_H-M 'P 1 21/c 1'
_atom_sites_solution_hydrogens geom
_atom_sites_solution_primary direct
_atom_sites_solution_secondary difmap
_audit_creation_method SHELXL-97
_cell_angle_alpha 90
_cell_angle_beta 101.918(4)
_cell_angle_gamma 90
_cell_formula_units_Z 4
_cell_length_a 20.773(4)
_cell_length_b 6.5109(10)
_cell_length_c 17.063(3)
_cell_measurement_reflns_used 1867
_cell_measurement_temperature 294(2)
_cell_measurement_theta_max 27.5
_cell_measurement_theta_min 1
_cell_volume 2258.0(7)
_computing_cell_refinement SMART
_computing_data_collection 'SMART (Siemens, 1995)'
_computing_data_reduction 'SHELXTL-NT (Siemens, 1995)'
_computing_molecular_graphics SHELXTL-NT
_computing_publication_material SHELXTL-NT
_computing_structure_refinement 'SHELXL97 (Sheldrick, 1997)'
_computing_structure_solution 'SHELXS97 (Sheldrick, 1990)'
_diffrn_ambient_temperature 294(2)
_diffrn_measured_fraction_theta_full 0.989
_diffrn_measured_fraction_theta_max 0.989
_diffrn_measurement_device_type 'Bruker CCD area-detector'
_diffrn_measurement_method '\f and \w'
_diffrn_radiation_monochromator graphite
_diffrn_radiation_source 'fine-focus sealed tube'
_diffrn_radiation_type MoK\a
_diffrn_radiation_wavelength 0.71073
_diffrn_reflns_av_R_equivalents 0.083
_diffrn_reflns_av_sigmaI/netI 0.182
_diffrn_reflns_limit_h_max 26
_diffrn_reflns_limit_h_min -20
_diffrn_reflns_limit_k_max 8
_diffrn_reflns_limit_k_min -7
_diffrn_reflns_limit_l_max 16
_diffrn_reflns_limit_l_min -22
_diffrn_reflns_number 11299
_diffrn_reflns_theta_full 27.5
_diffrn_reflns_theta_max 27.5
_diffrn_reflns_theta_min 2.8
_diffrn_standards_decay_% 0
_diffrn_standards_number 0
_exptl_absorpt_coefficient_mu 0.071
_exptl_absorpt_correction_T_max 0.986
_exptl_absorpt_correction_T_min 0.981
_exptl_absorpt_correction_type empirical
_exptl_absorpt_process_details '(SADABS; Sheldrick, 1996)'
_exptl_crystal_colour colorless
_exptl_crystal_density_diffrn 1.113
_exptl_crystal_density_method 'not measured'
_exptl_crystal_description prism
_exptl_crystal_F_000 816
_exptl_crystal_size_max 0.28
_exptl_crystal_size_mid 0.23
_exptl_crystal_size_min 0.20
_refine_diff_density_max 0.17
_refine_diff_density_min -0.18
_refine_ls_extinction_method none
_refine_ls_goodness_of_fit_ref 0.91
_refine_ls_hydrogen_treatment constr
_refine_ls_matrix_type full
_refine_ls_number_parameters 258
_refine_ls_number_reflns 5141
_refine_ls_number_restraints 0
_refine_ls_restrained_S_all 0.91
_refine_ls_R_factor_all 0.202
_refine_ls_R_factor_gt 0.054
_refine_ls_shift/su_max 0.001
_refine_ls_shift/su_mean 0.000
_refine_ls_structure_factor_coef Fsqd
_refine_ls_weighting_details 'calc w = 1/[\s^2^(Fo^2^)+(0.005P)^2^] where P = (Fo^2^+2Fc^2^)/3'
_refine_ls_weighting_scheme calc
_refine_ls_wR_factor_gt 0.068
_refine_ls_wR_factor_ref 0.082
_reflns_number_gt 1539
_reflns_number_total 5141
_reflns_threshold_expression I>2\s(I)
_cod_data_source_file tk6063.cif
_cod_data_source_block I
_cod_original_cell_volume 2258.0(6)
_cod_original_sg_symbol_H-M 'P 21/c'
_cod_database_code 2201190
_cod_database_fobs_code 2201190

loop_
_symmetry_equiv_pos_as_xyz
'x, y, z'
'-x, y+1/2, -z+1/2'
'-x, -y, -z'
'x, -y-1/2, z-1/2'

loop_
_atom_site_label
_atom_site_fract_x
_atom_site_fract_y
_atom_site_fract_z
_atom_site_U_iso_or_equiv
_atom_site_adp_type
_atom_site_calc_flag
_atom_site_refinement_flags
_atom_site_occupancy
_atom_site_disorder_assembly
_atom_site_disorder_group
_atom_site_type_symbol
O1 0.20514(8) 0.5982(3) 0.16008(10) 0.0526(6) Uani d . 1 . . O
O2 0.26019(10) 0.3021(3) 0.43568(10) 0.0765(7) Uani d . 1 . . O
N1 0.24293(10) 0.3338(3) 0.09586(11) 0.0455(6) Uani d . 1 . . N
H1A 0.2463 0.2884 0.0495 0.055 Uiso calc R 1 . . H
N2 0.22888(10) 0.4051(3) 0.30674(12) 0.0467(6) Uani d . 1 . . N
H2A 0.2263 0.5097 0.2755 0.056 Uiso calc R 1 . . H
C1 0.17535(12) 0.5945(4) 0.01664(13) 0.0604(9) Uani d . 1 . . C
H1B 0.1798 0.7412 0.0166 0.091 Uiso calc R 1 . . H
H1C 0.1296 0.5586 0.0069 0.091 Uiso calc R 1 . . H
H1D 0.1949 0.5369 -0.0247 0.091 Uiso calc R 1 . . H
C2 0.20977(13) 0.5102(5) 0.09732(16) 0.0410(7) Uani d . 1 . . C
C3 0.27432(13) 0.2098(4) 0.16595(14) 0.0396(7) Uani d . 1 . . C
C4 0.33296(13) 0.3188(4) 0.21784(15) 0.0389(7) Uani d . 1 . . C
C5 0.36262(14) 0.4870(4) 0.19241(15) 0.0499(8) Uani d . 1 . . C
H5A 0.3444 0.5455 0.1431 0.060 Uiso calc R 1 . . H
C6 0.41947(14) 0.5726(4) 0.23883(17) 0.0560(9) Uani d . 1 . . C
H6A 0.4377 0.6886 0.2202 0.067 Uiso calc R 1 . . H
C7 0.44903(14) 0.4906(5) 0.31091(18) 0.0551(8) Uani d . 1 . . C
C8 0.42050(14) 0.3169(5) 0.33660(16) 0.0597(9) Uani d . 1 . . C
H8A 0.4397 0.2563 0.3852 0.072 Uiso calc R 1 . . H
C9 0.36373(14) 0.2327(4) 0.29072(15) 0.0514(8) Uani d . 1 . . C
H9A 0.3457 0.1159 0.3091 0.062 Uiso calc R 1 . . H
C10 0.51044(14) 0.5844(5) 0.36181(18) 0.0809(11) Uani d . 1 . . C
H10A 0.5343 0.4786 0.3959 0.097 Uiso calc R 1 . . H
H10B 0.5385 0.6335 0.3269 0.097 Uiso calc R 1 . . H
C11 0.49656(16) 0.7585(5) 0.41317(19) 0.1263(16) Uani d . 1 . . C
H11A 0.5364 0.7974 0.4495 0.189 Uiso calc R 1 . . H
H11B 0.4644 0.7163 0.4430 0.189 Uiso calc R 1 . . H
H11C 0.4800 0.8735 0.3799 0.189 Uiso calc R 1 . . H
C12 0.30070(12) 0.0167(4) 0.13129(13) 0.0548(8) Uani d . 1 . . C
H12A 0.3332 0.0557 0.1015 0.082 Uiso calc R 1 . . H
H12B 0.2651 -0.0529 0.0966 0.082 Uiso calc R 1 . . H
H12C 0.3202 -0.0732 0.1742 0.082 Uiso calc R 1 . . H
C13 0.22050(12) 0.1396(4) 0.20845(14) 0.0434(8) Uani d . 1 . . C
H13A 0.1974 0.0239 0.1863 0.052 Uiso calc R 1 . . H
C14 0.20086(13) 0.2163(4) 0.27224(14) 0.0410(7) Uani d . 1 . . C
C15 0.25898(14) 0.4328(5) 0.38419(17) 0.0549(9) Uani d . 1 . . C
C16 0.29223(14) 0.6400(4) 0.40103(14) 0.0764(10) Uani d . 1 . . C
H16A 0.3093 0.6538 0.4575 0.115 Uiso calc R 1 . . H
H16B 0.2608 0.7471 0.3834 0.115 Uiso calc R 1 . . H
H16C 0.3276 0.6503 0.3729 0.115 Uiso calc R 1 . . H
C17 0.14485(13) 0.1333(5) 0.30387(14) 0.0411(7) Uani d . 1 . . C
C18 0.10767(14) 0.2581(4) 0.34324(14) 0.0535(9) Uani d . 1 . . C
H18A 0.1209 0.3931 0.3550 0.064 Uiso calc R 1 . . H
C19 0.05143(15) 0.1862(5) 0.36538(15) 0.0604(9) Uani d . 1 . . C
H19A 0.0276 0.2742 0.3916 0.072 Uiso calc R 1 . . H
C20 0.02949(15) -0.0136(6) 0.34953(16) 0.0566(9) Uani d . 1 . . C
C21 0.06698(14) -0.1390(5) 0.31181(15) 0.0560(8) Uani d . 1 . . C
H21A 0.0538 -0.2743 0.3010 0.067 Uiso calc R 1 . . H
C22 0.12390(14) -0.0704(4) 0.28927(14) 0.0500(8) Uani d . 1 . . C
H22A 0.1482 -0.1601 0.2644 0.060 Uiso calc R 1 . . H
C23 -0.03410(15) -0.0853(5) 0.37183(19) 0.0873(11) Uani d . 1 . . C
H23A -0.0472 0.0172 0.4067 0.105 Uiso calc R 1 . . H
H23B -0.0680 -0.0898 0.3233 0.105 Uiso calc R 1 . . H
C24 -0.03239(15) -0.2842(5) 0.41130(19) 0.1117(14) Uani d . 1 . . C
H24A -0.0732 -0.3063 0.4282 0.168 Uiso calc R 1 . . H
H24B 0.0033 -0.2868 0.4571 0.168 Uiso calc R 1 . . H
H24C -0.0262 -0.3905 0.3746 0.168 Uiso calc R 1 . . H

loop_
_atom_site_aniso_label
_atom_site_aniso_U_11
_atom_site_aniso_U_22
_atom_site_aniso_U_33
_atom_site_aniso_U_12
_atom_site_aniso_U_13
_atom_site_aniso_U_23
O1 0.0668(15) 0.0475(14) 0.0464(12) 0.0059(11) 0.0182(10) -0.0024(10)
O2 0.0926(18) 0.0909(19) 0.0467(13) -0.0259(14) 0.0161(11) 0.0104(12)
N1 0.0533(17) 0.0478(17) 0.0369(13) 0.0042(14) 0.0127(11) -0.0012(12)
N2 0.0577(18) 0.0421(17) 0.0418(14) -0.0035(13) 0.0140(12) 0.0013(13)
C1 0.057(2) 0.072(2) 0.0479(18) 0.0036(18) 0.0019(15) 0.0076(16)
C2 0.0380(19) 0.045(2) 0.0404(18) -0.0063(16) 0.0096(15) 0.0043(16)
C3 0.044(2) 0.041(2) 0.0362(16) 0.0037(16) 0.0145(14) 0.0010(14)
C4 0.0411(19) 0.035(2) 0.0427(17) 0.0043(16) 0.0137(14) -0.0023(15)
C5 0.047(2) 0.050(2) 0.0534(19) 0.0035(18) 0.0107(16) 0.0030(16)
C6 0.046(2) 0.048(2) 0.074(2) -0.0096(18) 0.0132(17) 0.0065(18)
C7 0.040(2) 0.058(2) 0.066(2) -0.0036(19) 0.0078(17) -0.0052(19)
C8 0.049(2) 0.067(3) 0.058(2) -0.0041(19) 0.0015(17) 0.0061(18)
C9 0.048(2) 0.051(2) 0.0553(19) -0.0068(18) 0.0119(15) 0.0052(17)
C10 0.056(3) 0.091(3) 0.090(3) -0.018(2) 0.003(2) -0.002(2)
C11 0.127(4) 0.120(4) 0.125(3) -0.037(3) 0.010(3) -0.054(3)
C12 0.057(2) 0.048(2) 0.066(2) -0.0025(17) 0.0264(15) -0.0113(16)
C13 0.047(2) 0.042(2) 0.0416(16) -0.0028(16) 0.0107(14) -0.0001(14)
C14 0.042(2) 0.044(2) 0.0369(17) -0.0015(16) 0.0074(14) 0.0018(15)
C15 0.057(2) 0.063(3) 0.048(2) -0.0098(19) 0.0190(18) -0.0119(19)
C16 0.080(3) 0.080(3) 0.076(2) -0.021(2) 0.0308(18) -0.0325(19)
C17 0.041(2) 0.047(2) 0.0382(16) 0.0021(17) 0.0144(14) 0.0027(15)
C18 0.059(2) 0.051(2) 0.0549(19) -0.0040(18) 0.0204(17) -0.0012(16)
C19 0.050(2) 0.068(3) 0.069(2) 0.009(2) 0.0271(17) 0.0062(19)
C20 0.042(2) 0.073(3) 0.058(2) 0.002(2) 0.0176(16) 0.0139(19)
C21 0.048(2) 0.056(2) 0.065(2) -0.0096(19) 0.0119(17) 0.0024(17)
C22 0.051(2) 0.044(2) 0.0575(19) -0.0004(17) 0.0176(16) -0.0014(16)
C23 0.061(3) 0.112(3) 0.097(3) -0.013(2) 0.034(2) 0.005(2)
C24 0.093(3) 0.112(3) 0.146(3) -0.014(3) 0.062(3) 0.032(3)

loop_
_atom_type_symbol
_atom_type_description
_atom_type_scat_dispersion_real
_atom_type_scat_dispersion_imag
_atom_type_scat_source
C C 0.0033 0.0016 'International Tables Vol C Tables 4.2.6.8 and 6.1.1.4'
H H 0.0000 0.0000 'International Tables Vol C Tables 4.2.6.8 and 6.1.1.4'
N N 0.0061 0.0033 'International Tables Vol C Tables 4.2.6.8 and 6.1.1.4'
O O 0.0106 0.0060 'International Tables Vol C Tables 4.2.6.8 and 6.1.1.4'

loop_
_geom_angle_atom_site_label_1
_geom_angle_atom_site_label_2
_geom_angle_atom_site_label_3
_geom_angle
C2 N1 C3 126.5(2)
C2 N1 H1A 116.8
C3 N1 H1A 116.8
C15 N2 C14 125.6(2)
C15 N2 H2A 117.2
C14 N2 H2A 117.2
C2 C1 H1B 109.5
C2 C1 H1C 109.5
H1B C1 H1C 109.5
C2 C1 H1D 109.5
H1B C1 H1D 109.5
H1C C1 H1D 109.5
O1 C2 N1 123.0(2)
O1 C2 C1 120.8(3)
N1 C2 C1 116.1(2)
N1 C3 C13 107.7(2)
N1 C3 C4 112.4(2)
C13 C3 C4 116.1(2)
N1 C3 C12 105.5(2)
C13 C3 C12 107.0(2)
C4 C3 C12 107.4(2)
C5 C4 C9 116.8(3)
C5 C4 C3 123.1(2)
C9 C4 C3 119.7(2)
C4 C5 C6 121.5(3)
C4 C5 H5A 119.2
C6 C5 H5A 119.2
C7 C6 C5 121.7(3)
C7 C6 H6A 119.1
C5 C6 H6A 119.1
C6 C7 C8 117.5(3)
C6 C7 C10 121.8(3)
C8 C7 C10 120.7(3)
C9 C8 C7 120.8(3)
C9 C8 H8A 119.6
C7 C8 H8A 119.6
C8 C9 C4 121.7(3)
C8 C9 H9A 119.2
C4 C9 H9A 119.2
C11 C10 C7 113.6(3)
C11 C10 H10A 108.9
C7 C10 H10A 108.9
C11 C10 H10B 108.9
C7 C10 H10B 108.9
H10A C10 H10B 107.7
C10 C11 H11A 109.5
C10 C11 H11B 109.5
H11A C11 H11B 109.5
C10 C11 H11C 109.5
H11A C11 H11C 109.5
H11B C11 H11C 109.5
C3 C12 H12A 109.5
C3 C12 H12B 109.5
H12A C12 H12B 109.5
C3 C12 H12C 109.5
H12A C12 H12C 109.5
H12B C12 H12C 109.5
C14 C13 C3 130.8(2)
C14 C13 H13A 114.6
C3 C13 H13A 114.6
C13 C14 N2 119.3(2)
C13 C14 C17 123.7(3)
N2 C14 C17 116.5(2)
O2 C15 N2 123.2(3)
O2 C15 C16 122.9(3)
N2 C15 C16 113.9(3)
C15 C16 H16A 109.5
C15 C16 H16B 109.5
H16A C16 H16B 109.5
C15 C16 H16C 109.5
H16A C16 H16C 109.5
H16B C16 H16C 109.5
C18 C17 C22 117.2(3)
C18 C17 C14 121.4(3)
C22 C17 C14 121.2(3)
C19 C18 C17 121.4(3)
C19 C18 H18A 119.3
C17 C18 H18A 119.3
C18 C19 C20 121.8(3)
C18 C19 H19A 119.1
C20 C19 H19A 119.1
C21 C20 C19 116.9(3)
C21 C20 C23 122.6(3)
C19 C20 C23 120.4(3)
C20 C21 C22 122.3(3)
C20 C21 H21A 118.8
C22 C21 H21A 118.8
C21 C22 C17 120.3(3)
C21 C22 H22A 119.8
C17 C22 H22A 119.8
C24 C23 C20 116.7(3)
C24 C23 H23A 108.1
C20 C23 H23A 108.1
C24 C23 H23B 108.1
C20 C23 H23B 108.1
H23A C23 H23B 107.3
C23 C24 H24A 109.5
C23 C24 H24B 109.5
H24A C24 H24B 109.5
C23 C24 H24C 109.5
H24A C24 H24C 109.5
H24B C24 H24C 109.5

loop_
_geom_bond_atom_site_label_1
_geom_bond_atom_site_label_2
_geom_bond_site_symmetry_2
_geom_bond_distance
_geom_bond_publ_flag
O1 C2 . 1.236(3) ?
O2 C15 . 1.220(3) ?
N1 C2 . 1.342(3) ?
N1 C3 . 1.478(3) ?
N1 H1A . 0.8600 ?
N2 C15 . 1.352(3) ?
N2 C14 . 1.433(3) ?
N2 H2A . 0.8600 ?
C1 C2 . 1.517(3) ?
C1 H1B . 0.9600 ?
C1 H1C . 0.9600 ?
C1 H1D . 0.9600 ?
C3 C13 . 1.523(3) ?
C3 C4 . 1.525(3) ?
C3 C12 . 1.537(3) ?
C4 C5 . 1.370(3) ?
C4 C9 . 1.393(3) ?
C5 C6 . 1.395(3) ?
C5 H5A . 0.9300 ?
C6 C7 . 1.365(3) ?
C6 H6A . 0.9300 ?
C7 C8 . 1.389(3) ?
C7 C10 . 1.516(3) ?
C8 C9 . 1.386(3) ?
C8 H8A . 0.9300 ?
C9 H9A . 0.9300 ?
C10 C11 . 1.497(3) ?
C10 H10A . 0.9700 ?
C10 H10B . 0.9700 ?
C11 H11A . 0.9600 ?
C11 H11B . 0.9600 ?
C11 H11C . 0.9600 ?
C12 H12A . 0.9600 ?
C12 H12B . 0.9600 ?
C12 H12C . 0.9600 ?
C13 C14 . 1.336(3) ?
C13 H13A . 0.9300 ?
C14 C17 . 1.482(3) ?
C15 C16 . 1.516(3) ?
C16 H16A . 0.9600 ?
C16 H16B . 0.9600 ?
C16 H16C . 0.9600 ?
C17 C18 . 1.387(3) ?
C17 C22 . 1.402(3) ?
C18 C19 . 1.382(3) ?
C18 H18A . 0.9300 ?
C19 C20 . 1.386(4) ?
C19 H19A . 0.9300 ?
C20 C21 . 1.376(3) ?
C20 C23 . 1.521(4) ?
C21 C22 . 1.390(3) ?
C21 H21A . 0.9300 ?
C22 H22A . 0.9300 ?
C23 C24 . 1.457(3) ?
C23 H23A . 0.9700 ?
C23 H23B . 0.9700 ?
C24 H24A . 0.9600 ?
C24 H24B . 0.9600 ?
C24 H24C . 0.9600 ?

loop_
_geom_hbond_atom_site_label_D
_geom_hbond_atom_site_label_H
_geom_hbond_atom_site_label_A
_geom_hbond_site_symmetry_A
_geom_hbond_distance_DH
_geom_hbond_distance_HA
_geom_hbond_distance_DA
_geom_hbond_angle_DHA
N1 H1A O2 4_565 0.86 2.11 2.964(3) 175
N2 H2A O1 . 0.86 2.01 2.753(3) 144

loop_
_geom_torsion_atom_site_label_1
_geom_torsion_atom_site_label_2
_geom_torsion_atom_site_label_3
_geom_torsion_atom_site_label_4
_geom_torsion
C3 N1 C2 O1 4.8(4)
C3 N1 C2 C1 -173.0(2)
C2 N1 C3 C13 61.7(3)
C2 N1 C3 C4 -67.5(3)
C2 N1 C3 C12 175.8(2)
N1 C3 C4 C5 -14.9(3)
C13 C3 C4 C5 -139.6(3)
C12 C3 C4 C5 100.8(3)
N1 C3 C4 C9 173.2(2)
C13 C3 C4 C9 48.5(3)
C12 C3 C4 C9 -71.2(3)
C9 C4 C5 C6 -2.4(4)
C3 C4 C5 C6 -174.6(2)
C4 C5 C6 C7 1.4(4)
C5 C6 C7 C8 0.3(4)
C5 C6 C7 C10 -179.4(3)
C6 C7 C8 C9 -0.7(4)
C10 C7 C8 C9 179.0(3)
C7 C8 C9 C4 -0.4(4)
C5 C4 C9 C8 2.0(4)
C3 C4 C9 C8 174.4(2)
C6 C7 C10 C11 83.8(4)
C8 C7 C10 C11 -95.9(4)
N1 C3 C13 C14 -97.8(3)
C4 C3 C13 C14 29.2(4)
C12 C3 C13 C14 149.1(3)
C3 C13 C14 N2 5.6(4)
C3 C13 C14 C17 177.0(2)
C15 N2 C14 C13 -124.7(3)
C15 N2 C14 C17 63.2(3)
C14 N2 C15 O2 -7.1(4)
C14 N2 C15 C16 171.8(2)
C13 C14 C17 C18 -150.7(3)
N2 C14 C17 C18 20.9(3)
C13 C14 C17 C22 23.8(4)
N2 C14 C17 C22 -164.6(2)
C22 C17 C18 C19 -1.6(4)
C14 C17 C18 C19 173.2(2)
C17 C18 C19 C20 0.1(4)
C18 C19 C20 C21 1.1(4)
C18 C19 C20 C23 -177.6(3)
C19 C20 C21 C22 -0.8(4)
C23 C20 C21 C22 177.9(3)
C20 C21 C22 C17 -0.7(4)
C18 C17 C22 C21 1.8(4)
C14 C17 C22 C21 -172.9(2)
C21 C20 C23 C24 46.8(4)
C19 C20 C23 C24 -134.6(3)
